data_4127765
loop_
_publ_author_name
'Sick, Torben'
'Rotter, Julian M.'
'Reuter, Stephan'
'Kandambeth, Sharath'
'Bach, Nicolai N.'
'D\"oblinger, Markus'
'Merz, Julia'
'Clark, Timothy'
'Marder, Todd B.'
'Bein, Thomas'
'Medina, Dana D.'

_publ_section_title
;
 Switching on and off Interlayer Correlations and Porosity in 2D Covalent
 Organic Frameworks.
;
_journal_issue 32
_journal_name_full 'Journal of the American Chemical Society'
_journal_page_first 12570
_journal_page_last 12581
_journal_paper_doi 10.1021/jacs.9b02800
_journal_volume 141
_journal_year 2019
_chemical_formula_moiety 'C66 H44 N2'
_chemical_formula_sum 'C66 H44 N2'
_chemical_formula_weight 865.03
_chemical_name_common TS-linPY-MAPB
_space_group_crystal_system monoclinic
_space_group_IT_number 14
_space_group_name_Hall '-P 2ybc'
_space_group_name_H-M_alt 'P 1 21/c 1'
_symmetry_space_group_name_Hall '-P 2ybc'
_symmetry_space_group_name_H-M 'P 1 21/c 1'
_atom_sites_solution_hydrogens geom
_audit_block_code C66H44N2_vv839_bein
_audit_creation_method 'APEX3 v2017.3-0'
_audit_update_record 06-Feb-19
_cell_angle_alpha 90
_cell_angle_beta 115.710(3)
_cell_angle_gamma 90
_cell_formula_units_Z 4
_cell_length_a 9.2615(9)
_cell_length_b 55.194(6)
_cell_length_c 9.7156(10)
_cell_measurement_reflns_used 4853
_cell_measurement_temperature 103.(2)
_cell_measurement_theta_max 24.2556
_cell_measurement_theta_min 2.7533
_cell_volume 4474.7(8)
_computing_cell_refinement 'SAINT V8.38A (Bruker AXS Inc., 2017)'
_computing_data_collection 'APEX3 v2016.5-0, Bruker AXS (2016)'
_computing_data_reduction 'SAINT V8.38A (Bruker AXS Inc., 2017)'
_computing_molecular_graphics 'shelXle (C.B. Huebschle, rev 833)'
_computing_structure_refinement 'SHELXL-2016/6 (Sheldrick, 2016)'
_computing_structure_solution 'SHELXT 2014/5 (Sheldrick, 2014)'
_diffrn_ambient_temperature 103.(2)
_diffrn_detector_area_resol_mean 7.3910
_diffrn_measured_fraction_theta_full 0.983
_diffrn_measured_fraction_theta_max 0.983
_diffrn_measurement_device 'fixed-chi three-circle diffractometer'
_diffrn_measurement_device_type 'Bruker D8 Venture TXS'
_diffrn_measurement_method 'mix of phi and omega scans'
_diffrn_radiation_monochromator 'focusing mirrors'
_diffrn_radiation_type MoK\a
_diffrn_radiation_wavelength 0.71073
_diffrn_reflns_av_R_equivalents 0.1446
_diffrn_reflns_av_unetI/netI 0.1945
_diffrn_reflns_Laue_measured_fraction_full 0.983
_diffrn_reflns_Laue_measured_fraction_max 0.983
_diffrn_reflns_limit_h_max 10
_diffrn_reflns_limit_h_min -11
_diffrn_reflns_limit_k_max 63
_diffrn_reflns_limit_k_min -65
_diffrn_reflns_limit_l_max 11
_diffrn_reflns_limit_l_min -10
_diffrn_reflns_number 29783
_diffrn_reflns_point_group_measured_fraction_full 0.983
_diffrn_reflns_point_group_measured_fraction_max 0.983
_diffrn_reflns_theta_full 25.027
_diffrn_reflns_theta_max 25.027
_diffrn_reflns_theta_min 2.356
_diffrn_source 'rotating anode (TXS)'
_diffrn_source_current 50
_diffrn_source_power 2.5
_diffrn_source_type 'Bruker TXS'
_diffrn_source_voltage 50
_exptl_absorpt_coefficient_mu 0.074
_exptl_absorpt_correction_T_max 1.00
_exptl_absorpt_correction_T_min 0.80
_exptl_absorpt_correction_type multi-scan
_exptl_absorpt_process_details
;
SADABS-2016/2 - Bruker AXS area detector scaling and absorption correction
;
_exptl_crystal_colour yellow
_exptl_crystal_density_diffrn 1.284
_exptl_crystal_density_method 'not measured'
_exptl_crystal_description rod
_exptl_crystal_F_000 1816
_exptl_crystal_size_max 0.100
_exptl_crystal_size_mid 0.020
_exptl_crystal_size_min 0.010
_refine_diff_density_max 0.334
_refine_diff_density_min -0.311
_refine_diff_density_rms 0.065
_refine_ls_extinction_coef 0.0077(7)
_refine_ls_extinction_method 'SHELXL-2016/6 (Sheldrick 2016)'
_refine_ls_goodness_of_fit_ref 1.075
_refine_ls_hydrogen_treatment constr
_refine_ls_matrix_type full
_refine_ls_number_parameters 614
_refine_ls_number_reflns 7744
_refine_ls_number_restraints 0
_refine_ls_restrained_S_all 1.075
_refine_ls_R_factor_all 0.2071
_refine_ls_R_factor_gt 0.1074
_refine_ls_shift/su_max 0.000
_refine_ls_shift/su_mean 0.000
_refine_ls_structure_factor_coef Fsqd
_refine_ls_weighting_details 'w=1/[\s^2^(Fo^2^)+(0.0001P)^2^+8.8502P] where P=(Fo^2^+2Fc^2^)/3'
_refine_ls_weighting_scheme calc
_refine_ls_wR_factor_gt 0.1840
_refine_ls_wR_factor_ref 0.2181
_reflns_Friedel_coverage 0.000
_reflns_number_gt 4002
_reflns_number_total 7744
_reflns_threshold_expression 'I > 2\s(I)'
_cod_data_source_file ja9b02800_si_007.cif
_cod_data_source_block vv839
_cod_depositor_comments
;
The following automatic conversions were performed:

'_exptl_absorpt_correction_type' value 'Multi-Scan' changed to
'multi-scan' according to
/home/data/users/saulius/crontab/automatic-downloads/current/ACS/lib/dictionaries/cif_core.dic
dictionary named 'cif_core.dic' version 2.4.2 from 2011-04-26.

Automatic conversion script
Id: cif_fix_values 4973 2017-02-22 13:04:09Z antanas 
;
_cod_database_code 4127765
_shelx_estimated_absorpt_t_min 0.993
_shelx_estimated_absorpt_t_max 0.999
_shelx_space_group_comment
;
The symmetry employed for this shelxl refinement is uniquely defined
by the following loop, which should always be used as a source of
symmetry information in preference to the above space-group names.
They are only intended as comments.
;

loop_
_space_group_symop_operation_xyz
'x, y, z'
'-x, y+1/2, -z+1/2'
'-x, -y, -z'
'x, -y-1/2, z-1/2'

loop_
_atom_site_label
_atom_site_type_symbol
_atom_site_fract_x
_atom_site_fract_y
_atom_site_fract_z
_atom_site_U_iso_or_equiv
_atom_site_adp_type
_atom_site_occupancy
_atom_site_site_symmetry_order
_atom_site_calc_flag
_atom_site_refinement_flags_posn
_atom_site_refinement_flags_adp
N1 N 0.5868(5) 0.44462(8) 0.0360(5) 0.0348(12) Uani 1 1 d . .
N2 N 0.2527(5) 0.43922(8) 0.5394(5) 0.0345(12) Uani 1 1 d . .
C1 C 0.6672(7) 0.44668(10) -0.0418(6) 0.0334(14) Uani 1 1 d . .
H1 H 0.760353 0.436999 -0.014762 0.040 Uiso 1 1 calc R U
C2 C 0.6214(6) 0.46345(10) -0.1717(6) 0.0302(14) Uani 1 1 d . .
C3 C 0.5142(6) 0.48244(10) -0.1958(6) 0.0309(14) Uani 1 1 d . .
H3 H 0.472822 0.485345 -0.123368 0.037 Uiso 1 1 calc R U
C4 C 0.4669(6) 0.49712(9) -0.3227(6) 0.0268(13) Uani 1 1 d . .
C5 C 0.5247(6) 0.49273(10) -0.4345(6) 0.0278(13) Uani 1 1 d . .
C6 C 0.6375(6) 0.47350(10) -0.4077(6) 0.0315(14) Uani 1 1 d . .
C7 C 0.6852(6) 0.45949(10) -0.2765(6) 0.0320(14) Uani 1 1 d . .
H7 H 0.762225 0.447034 -0.257744 0.038 Uiso 1 1 calc R U
C8 C 0.3559(7) 0.51709(10) -0.3505(7) 0.0336(14) Uani 1 1 d . .
H8 H 0.315868 0.520518 -0.277612 0.040 Uiso 1 1 calc R U
C9 C 0.3086(7) 0.53079(10) -0.4760(7) 0.0337(14) Uani 1 1 d . .
H9 H 0.236894 0.543822 -0.488940 0.040 Uiso 1 1 calc R U
C10 C 0.6359(6) 0.42717(10) 0.1552(6) 0.0292(14) Uani 1 1 d . .
C11 C 0.7908(6) 0.42517(10) 0.2691(6) 0.0309(14) Uani 1 1 d . .
H11 H 0.872000 0.435529 0.267530 0.037 Uiso 1 1 calc R U
C12 C 0.8293(6) 0.40837(9) 0.3850(6) 0.0291(13) Uani 1 1 d . .
H12 H 0.936620 0.407390 0.461600 0.035 Uiso 1 1 calc R U
C13 C 0.7129(6) 0.39266(10) 0.3920(6) 0.0284(13) Uani 1 1 d . .
C14 C 0.5589(6) 0.39465(10) 0.2746(6) 0.0303(14) Uani 1 1 d . .
H14 H 0.478360 0.383874 0.273311 0.036 Uiso 1 1 calc R U
C15 C 0.5189(6) 0.41162(10) 0.1602(6) 0.0317(14) Uani 1 1 d . .
H15 H 0.411344 0.412790 0.084264 0.038 Uiso 1 1 calc R U
C16 C 0.7509(6) 0.37468(10) 0.5153(6) 0.0280(13) Uani 1 1 d . .
C17 C 0.8525(6) 0.37986(10) 0.6648(6) 0.0275(13) Uani 1 1 d . .
H17 H 0.899833 0.395497 0.688252 0.033 Uiso 1 1 calc R U
C18 C 0.8893(6) 0.36338(10) 0.7834(6) 0.0277(14) Uani 1 1 d . .
C19 C 0.8168(6) 0.34031(10) 0.7465(6) 0.0278(13) Uani 1 1 d . .
H19 H 0.839366 0.328686 0.825319 0.033 Uiso 1 1 calc R U
C20 C 0.7133(6) 0.33430(10) 0.5975(6) 0.0277(13) Uani 1 1 d . .
C21 C 0.6815(6) 0.35138(10) 0.4840(7) 0.0310(14) Uani 1 1 d . .
H21 H 0.610689 0.347308 0.381773 0.037 Uiso 1 1 calc R U
C22 C 0.9927(6) 0.36932(11) 0.9436(6) 0.0305(14) Uani 1 1 d . .
C23 C 0.9869(7) 0.39247(11) 1.0015(7) 0.0344(14) Uani 1 1 d . .
H23 H 0.918168 0.404449 0.935076 0.041 Uiso 1 1 calc R U
C24 C 1.0784(7) 0.39802(12) 1.1513(8) 0.0430(16) Uani 1 1 d . .
H24 H 1.072239 0.413789 1.187619 0.052 Uiso 1 1 calc R U
C25 C 1.1802(7) 0.38097(13) 1.2513(8) 0.0469(18) Uani 1 1 d . .
H25 H 1.242225 0.384904 1.355784 0.056 Uiso 1 1 calc R U
C26 C 1.1905(7) 0.35791(12) 1.1965(7) 0.0377(15) Uani 1 1 d . .
H26 H 1.261453 0.346161 1.263131 0.045 Uiso 1 1 calc R U
C27 C 1.0974(7) 0.35237(11) 1.0457(7) 0.0346(15) Uani 1 1 d . .
H27 H 1.104169 0.336612 1.009647 0.042 Uiso 1 1 calc R U
C28 C 0.6426(6) 0.30944(10) 0.5640(6) 0.0331(14) Uani 1 1 d . .
C29 C 0.5624(6) 0.30014(11) 0.6451(7) 0.0366(15) Uani 1 1 d . .
H29 H 0.550777 0.309663 0.721140 0.044 Uiso 1 1 calc R U
C30 C 0.5000(7) 0.27701(12) 0.6142(7) 0.0445(17) Uani 1 1 d . .
H30 H 0.444310 0.270768 0.668696 0.053 Uiso 1 1 calc R U
C31 C 0.5171(7) 0.26288(11) 0.5061(7) 0.0436(16) Uani 1 1 d . .
H31 H 0.471899 0.247086 0.484768 0.052 Uiso 1 1 calc R U
C32 C 0.6014(7) 0.27183(11) 0.4275(7) 0.0442(16) Uani 1 1 d . .
H32 H 0.617035 0.261948 0.355017 0.053 Uiso 1 1 calc R U
C33 C 0.6620(7) 0.29515(11) 0.4558(7) 0.0383(15) Uani 1 1 d . .
H33 H 0.717227 0.301404 0.400822 0.046 Uiso 1 1 calc R U
C34 C 0.2840(6) 0.44218(10) 0.4251(6) 0.0338(14) Uani 1 1 d . .
H34 H 0.362244 0.431981 0.416338 0.041 Uiso 1 1 calc R U
C35 C 0.2061(6) 0.46041(10) 0.3068(6) 0.0316(14) Uani 1 1 d . .
C36 C 0.2320(6) 0.45978(10) 0.1773(7) 0.0350(15) Uani 1 1 d . .
H36 H 0.307985 0.448596 0.173110 0.042 Uiso 1 1 calc R U
C37 C 0.1516(6) 0.47479(10) 0.0534(6) 0.0277(13) Uani 1 1 d . .
C38 C 0.0409(6) 0.49206(10) 0.0623(6) 0.0278(13) Uani 1 1 d . .
C39 C 0.0173(6) 0.49357(10) 0.1970(6) 0.0294(14) Uani 1 1 d . .
C40 C 0.0984(6) 0.47761(10) 0.3163(7) 0.0335(15) Uani 1 1 d . .
H40 H 0.080941 0.478304 0.405686 0.040 Uiso 1 1 calc R U
C41 C 0.1722(7) 0.47365(11) -0.0846(7) 0.0373(15) Uani 1 1 d . .
H41 H 0.244219 0.462062 -0.092350 0.045 Uiso 1 1 calc R U
C42 C 0.0922(7) 0.48856(10) -0.2037(7) 0.0371(15) Uani 1 1 d . .
H42 H 0.108638 0.487220 -0.293332 0.045 Uiso 1 1 calc R U
C43 C 0.3198(6) 0.41896(10) 0.6355(6) 0.0275(13) Uani 1 1 d . .
C44 C 0.2359(6) 0.41045(10) 0.7142(6) 0.0309(14) Uani 1 1 d . .
H44 H 0.146949 0.419395 0.711257 0.037 Uiso 1 1 calc R U
C45 C 0.2799(6) 0.38912(10) 0.7968(6) 0.0340(15) Uani 1 1 d . .
H45 H 0.219436 0.383468 0.848175 0.041 Uiso 1 1 calc R U
C46 C 0.4119(6) 0.37574(10) 0.8059(6) 0.0293(14) Uani 1 1 d . .
C47 C 0.5008(6) 0.38503(10) 0.7337(6) 0.0330(14) Uani 1 1 d . .
H47 H 0.594266 0.376685 0.742915 0.040 Uiso 1 1 calc R U
C48 C 0.4565(6) 0.40606(10) 0.6493(6) 0.0307(14) Uani 1 1 d . .
H48 H 0.518616 0.411897 0.600086 0.037 Uiso 1 1 calc R U
C49 C 0.4582(6) 0.35276(10) 0.8930(6) 0.0299(14) Uani 1 1 d . .
C50 C 0.3407(7) 0.33500(10) 0.8745(7) 0.0337(14) Uani 1 1 d . .
H50 H 0.232160 0.337953 0.805227 0.040 Uiso 1 1 calc R U
C51 C 0.3808(6) 0.31342(10) 0.9552(6) 0.0281(13) Uani 1 1 d . .
C52 C 0.5409(6) 0.30947(10) 1.0574(6) 0.0293(14) Uani 1 1 d . .
H52 H 0.569856 0.294702 1.113089 0.035 Uiso 1 1 calc R U
C53 C 0.6602(6) 0.32691(10) 1.0798(6) 0.0287(14) Uani 1 1 d . .
C54 C 0.6151(6) 0.34815(10) 0.9960(6) 0.0316(14) Uani 1 1 d . .
H54 H 0.694716 0.359991 1.009753 0.038 Uiso 1 1 calc R U
C55 C 0.2552(6) 0.29571(10) 0.9431(7) 0.0290(13) Uani 1 1 d . .
C56 C 0.1223(7) 0.29144(10) 0.8048(7) 0.0384(15) Uani 1 1 d . .
H56 H 0.111649 0.299733 0.715207 0.046 Uiso 1 1 calc R U
C57 C 0.0049(7) 0.27501(11) 0.7979(7) 0.0424(16) Uani 1 1 d . .
H57 H -0.084541 0.271967 0.702871 0.051 Uiso 1 1 calc R U
C58 C 0.0172(7) 0.26314(11) 0.9273(7) 0.0387(15) Uani 1 1 d . .
H58 H -0.063671 0.252056 0.921546 0.046 Uiso 1 1 calc R U
C59 C 0.1456(7) 0.26735(10) 1.0634(7) 0.0397(16) Uani 1 1 d . .
H59 H 0.154247 0.259084 1.152439 0.048 Uiso 1 1 calc R U
C60 C 0.2662(7) 0.28389(10) 1.0736(7) 0.0376(15) Uani 1 1 d . .
H60 H 0.354447 0.286941 1.169415 0.045 Uiso 1 1 calc R U
C61 C 0.8254(6) 0.32346(10) 1.2003(6) 0.0303(14) Uani 1 1 d . .
C62 C 0.9077(7) 0.30124(11) 1.2237(7) 0.0368(15) Uani 1 1 d . .
H62 H 0.860004 0.288080 1.156095 0.044 Uiso 1 1 calc R U
C63 C 1.0574(7) 0.29852(11) 1.3445(7) 0.0388(16) Uani 1 1 d . .
H63 H 1.112792 0.283570 1.358119 0.047 Uiso 1 1 calc R U
C64 C 1.1267(7) 0.31718(12) 1.4450(7) 0.0393(16) Uani 1 1 d . .
H64 H 1.228946 0.315052 1.528649 0.047 Uiso 1 1 calc R U
C65 C 1.0473(7) 0.33915(11) 1.4242(7) 0.0353(15) Uani 1 1 d . .
H65 H 1.094077 0.352061 1.494238 0.042 Uiso 1 1 calc R U
C66 C 0.9004(6) 0.34211(11) 1.3015(6) 0.0327(15) Uani 1 1 d . .
H66 H 0.848773 0.357422 1.285760 0.039 Uiso 1 1 calc R U

loop_
_atom_site_aniso_label
_atom_site_aniso_U_11
_atom_site_aniso_U_22
_atom_site_aniso_U_33
_atom_site_aniso_U_23
_atom_site_aniso_U_13
_atom_site_aniso_U_12
N1 0.038(3) 0.037(3) 0.035(3) 0.005(3) 0.021(3) 0.003(2)
N2 0.028(3) 0.040(3) 0.036(3) 0.005(3) 0.014(2) -0.003(2)
C1 0.036(3) 0.033(3) 0.034(4) 0.003(3) 0.018(3) 0.004(3)
C2 0.031(3) 0.030(3) 0.036(4) -0.001(3) 0.019(3) -0.004(3)
C3 0.029(3) 0.037(3) 0.032(4) -0.001(3) 0.017(3) -0.002(3)
C4 0.030(3) 0.025(3) 0.027(3) 0.002(3) 0.015(3) 0.002(3)
C5 0.030(3) 0.027(3) 0.032(3) -0.002(3) 0.020(3) -0.006(3)
C6 0.031(3) 0.027(3) 0.041(4) -0.003(3) 0.019(3) -0.003(3)
C7 0.033(3) 0.033(3) 0.031(4) 0.002(3) 0.015(3) -0.001(3)
C8 0.036(3) 0.033(3) 0.043(4) 0.002(3) 0.027(3) 0.001(3)
C9 0.034(3) 0.031(3) 0.042(4) 0.003(3) 0.022(3) 0.005(3)
C10 0.031(3) 0.035(3) 0.032(4) 0.003(3) 0.023(3) 0.005(3)
C11 0.029(3) 0.033(3) 0.036(4) -0.001(3) 0.019(3) -0.001(3)
C12 0.027(3) 0.031(3) 0.031(3) 0.001(3) 0.015(3) 0.003(3)
C13 0.023(3) 0.037(4) 0.029(3) -0.001(3) 0.015(3) 0.002(3)
C14 0.026(3) 0.029(3) 0.040(4) -0.004(3) 0.018(3) -0.006(3)
C15 0.019(3) 0.042(4) 0.035(4) 0.002(3) 0.012(3) 0.000(3)
C16 0.022(3) 0.036(4) 0.029(4) 0.005(3) 0.014(3) 0.004(3)
C17 0.022(3) 0.037(3) 0.030(3) 0.005(3) 0.016(3) 0.005(3)
C18 0.018(3) 0.041(4) 0.028(3) 0.002(3) 0.014(3) 0.004(3)
C19 0.031(3) 0.028(3) 0.032(4) 0.008(3) 0.021(3) 0.005(3)
C20 0.027(3) 0.035(4) 0.028(3) 0.000(3) 0.018(3) 0.001(3)
C21 0.026(3) 0.038(4) 0.032(4) -0.002(3) 0.016(3) 0.003(3)
C22 0.026(3) 0.037(4) 0.033(4) 0.008(3) 0.016(3) -0.002(3)
C23 0.030(3) 0.036(4) 0.040(4) 0.001(3) 0.018(3) 0.000(3)
C24 0.033(3) 0.051(4) 0.048(4) -0.007(4) 0.021(3) -0.005(3)
C25 0.036(4) 0.067(5) 0.046(4) -0.010(4) 0.025(3) -0.018(4)
C26 0.035(3) 0.052(4) 0.034(4) 0.010(3) 0.022(3) 0.002(3)
C27 0.037(3) 0.043(4) 0.038(4) 0.005(3) 0.029(3) -0.002(3)
C28 0.026(3) 0.036(4) 0.038(4) 0.007(3) 0.015(3) 0.000(3)
C29 0.027(3) 0.043(4) 0.038(4) 0.009(3) 0.013(3) 0.003(3)
C30 0.035(4) 0.048(4) 0.052(4) 0.013(4) 0.020(3) -0.005(3)
C31 0.042(4) 0.037(4) 0.038(4) 0.005(3) 0.004(3) -0.009(3)
C32 0.049(4) 0.043(4) 0.039(4) 0.002(3) 0.018(3) 0.006(3)
C33 0.041(4) 0.039(4) 0.042(4) 0.004(3) 0.024(3) -0.003(3)
C34 0.029(3) 0.031(4) 0.037(4) 0.003(3) 0.010(3) 0.004(3)
C35 0.025(3) 0.037(4) 0.032(4) 0.002(3) 0.012(3) -0.004(3)
C36 0.023(3) 0.037(4) 0.043(4) 0.003(3) 0.013(3) 0.003(3)
C37 0.021(3) 0.030(3) 0.033(3) 0.002(3) 0.012(3) -0.002(3)
C38 0.019(3) 0.029(3) 0.034(3) 0.002(3) 0.010(3) -0.007(3)
C39 0.026(3) 0.031(3) 0.030(3) 0.005(3) 0.011(3) -0.003(3)
C40 0.035(3) 0.036(4) 0.037(4) -0.004(3) 0.022(3) -0.010(3)
C41 0.034(3) 0.036(4) 0.049(4) -0.004(3) 0.025(3) -0.006(3)
C42 0.031(3) 0.039(4) 0.050(4) 0.006(3) 0.026(3) 0.001(3)
C43 0.022(3) 0.033(3) 0.024(3) 0.001(3) 0.006(3) -0.004(3)
C44 0.025(3) 0.037(4) 0.032(3) 0.000(3) 0.014(3) -0.001(3)
C45 0.026(3) 0.039(4) 0.045(4) 0.003(3) 0.023(3) -0.001(3)
C46 0.023(3) 0.036(4) 0.028(3) 0.003(3) 0.011(3) 0.001(3)
C47 0.023(3) 0.039(4) 0.041(4) 0.008(3) 0.018(3) 0.004(3)
C48 0.026(3) 0.037(4) 0.030(3) 0.008(3) 0.013(3) 0.003(3)
C49 0.029(3) 0.034(3) 0.035(4) 0.008(3) 0.023(3) 0.006(3)
C50 0.027(3) 0.039(4) 0.042(4) 0.003(3) 0.022(3) 0.003(3)
C51 0.026(3) 0.028(3) 0.035(3) 0.005(3) 0.018(3) 0.002(3)
C52 0.023(3) 0.029(3) 0.039(4) 0.001(3) 0.017(3) 0.003(3)
C53 0.025(3) 0.034(4) 0.032(3) 0.001(3) 0.017(3) 0.003(3)
C54 0.026(3) 0.040(4) 0.034(4) 0.001(3) 0.018(3) -0.001(3)
C55 0.021(3) 0.032(3) 0.037(4) 0.003(3) 0.014(3) 0.002(3)
C56 0.035(3) 0.035(4) 0.048(4) 0.006(3) 0.021(3) 0.002(3)
C57 0.036(3) 0.046(4) 0.046(4) -0.011(3) 0.018(3) -0.005(3)
C58 0.030(3) 0.033(4) 0.056(4) -0.004(3) 0.021(3) -0.003(3)
C59 0.041(4) 0.035(4) 0.057(5) 0.001(3) 0.034(4) -0.001(3)
C60 0.033(3) 0.039(4) 0.054(4) -0.006(3) 0.030(3) -0.001(3)
C61 0.031(3) 0.035(4) 0.035(4) 0.004(3) 0.023(3) 0.002(3)
C62 0.033(3) 0.032(4) 0.050(4) 0.001(3) 0.023(3) -0.001(3)
C63 0.033(3) 0.041(4) 0.047(4) 0.007(4) 0.022(3) 0.006(3)
C64 0.029(3) 0.052(4) 0.040(4) 0.012(4) 0.018(3) 0.004(3)
C65 0.029(3) 0.038(4) 0.040(4) 0.004(3) 0.016(3) -0.001(3)
C66 0.027(3) 0.043(4) 0.034(4) 0.007(3) 0.019(3) 0.007(3)

loop_
_atom_type_symbol
_atom_type_description
_atom_type_scat_dispersion_real
_atom_type_scat_dispersion_imag
_atom_type_scat_source
C C 0.0033 0.0016 'International Tables Vol C Tables 4.2.6.8 and 6.1.1.4'
H H 0.0000 0.0000 'International Tables Vol C Tables 4.2.6.8 and 6.1.1.4'
N N 0.0061 0.0033 'International Tables Vol C Tables 4.2.6.8 and 6.1.1.4'

loop_
_geom_angle_atom_site_label_1
_geom_angle_atom_site_label_2
_geom_angle_atom_site_label_3
_geom_angle
_geom_angle_site_symmetry_1
_geom_angle_site_symmetry_3
C1 N1 C10 118.8(5) . .
C34 N2 C43 118.4(5) . .
N1 C1 C2 122.6(5) . .
N1 C1 H1 118.7 . .
C2 C1 H1 118.7 . .
C3 C2 C7 119.4(5) . .
C3 C2 C1 122.5(5) . .
C7 C2 C1 118.1(5) . .
C4 C3 C2 121.3(5) . .
C4 C3 H3 119.3 . .
C2 C3 H3 119.3 . .
C3 C4 C5 120.2(5) . .
C3 C4 C8 122.5(5) . .
C5 C4 C8 117.3(5) . .
C5 C5 C4 120.8(6) 3_664 .
C5 C5 C6 120.9(6) 3_664 .
C4 C5 C6 118.3(5) . .
C7 C6 C5 119.8(5) . .
C7 C6 C9 123.2(5) . 3_664
C5 C6 C9 117.0(5) . 3_664
C6 C7 C2 121.0(5) . .
C6 C7 H7 119.5 . .
C2 C7 H7 119.5 . .
C9 C8 C4 121.6(5) . .
C9 C8 H8 119.2 . .
C4 C8 H8 119.2 . .
C8 C9 C6 122.4(5) . 3_664
C8 C9 H9 118.8 . .
C6 C9 H9 118.8 3_664 .
C11 C10 C15 118.2(5) . .
C11 C10 N1 124.0(5) . .
C15 C10 N1 117.7(5) . .
C12 C11 C10 121.1(5) . .
C12 C11 H11 119.4 . .
C10 C11 H11 119.4 . .
C11 C12 C13 121.4(5) . .
C11 C12 H12 119.3 . .
C13 C12 H12 119.3 . .
C14 C13 C12 116.5(5) . .
C14 C13 C16 121.2(5) . .
C12 C13 C16 122.4(5) . .
C15 C14 C13 122.5(5) . .
C15 C14 H14 118.7 . .
C13 C14 H14 118.7 . .
C14 C15 C10 120.3(5) . .
C14 C15 H15 119.9 . .
C10 C15 H15 119.9 . .
C17 C16 C21 117.1(5) . .
C17 C16 C13 122.1(5) . .
C21 C16 C13 120.8(5) . .
C16 C17 C18 123.3(5) . .
C16 C17 H17 118.3 . .
C18 C17 H17 118.3 . .
C17 C18 C19 117.5(5) . .
C17 C18 C22 123.1(5) . .
C19 C18 C22 119.4(5) . .
C20 C19 C18 121.2(5) . .
C20 C19 H19 119.4 . .
C18 C19 H19 119.4 . .
C21 C20 C19 118.8(5) . .
C21 C20 C28 122.1(5) . .
C19 C20 C28 119.1(5) . .
C20 C21 C16 122.1(5) . .
C20 C21 H21 119.0 . .
C16 C21 H21 119.0 . .
C27 C22 C23 117.2(5) . .
C27 C22 C18 122.3(5) . .
C23 C22 C18 120.4(5) . .
C24 C23 C22 121.2(6) . .
C24 C23 H23 119.4 . .
C22 C23 H23 119.4 . .
C23 C24 C25 120.9(6) . .
C23 C24 H24 119.6 . .
C25 C24 H24 119.6 . .
C24 C25 C26 119.3(6) . .
C24 C25 H25 120.4 . .
C26 C25 H25 120.4 . .
C27 C26 C25 119.6(6) . .
C27 C26 H26 120.2 . .
C25 C26 H26 120.2 . .
C26 C27 C22 121.9(6) . .
C26 C27 H27 119.1 . .
C22 C27 H27 119.1 . .
C33 C28 C29 119.7(5) . .
C33 C28 C20 120.0(5) . .
C29 C28 C20 120.3(5) . .
C30 C29 C28 119.5(6) . .
C30 C29 H29 120.2 . .
C28 C29 H29 120.2 . .
C31 C30 C29 121.1(5) . .
C31 C30 H30 119.4 . .
C29 C30 H30 119.4 . .
C30 C31 C32 119.6(6) . .
C30 C31 H31 120.2 . .
C32 C31 H31 120.2 . .
C33 C32 C31 119.7(6) . .
C33 C32 H32 120.2 . .
C31 C32 H32 120.2 . .
C32 C33 C28 120.3(5) . .
C32 C33 H33 119.8 . .
C28 C33 H33 119.8 . .
N2 C34 C35 123.5(5) . .
N2 C34 H34 118.2 . .
C35 C34 H34 118.2 . .
C36 C35 C40 119.0(5) . .
C36 C35 C34 118.5(5) . .
C40 C35 C34 122.3(5) . .
C35 C36 C37 122.5(5) . .
C35 C36 H36 118.7 . .
C37 C36 H36 118.7 . .
C36 C37 C38 118.4(5) . .
C36 C37 C41 123.2(5) . .
C38 C37 C41 118.4(5) . .
C38 C38 C39 120.7(6) 3_565 .
C38 C38 C37 119.5(6) 3_565 .
C39 C38 C37 119.8(5) . .
C40 C39 C38 119.2(5) . .
C40 C39 C42 122.3(5) . 3_565
C38 C39 C42 118.4(5) . 3_565
C39 C40 C35 121.0(5) . .
C39 C40 H40 119.5 . .
C35 C40 H40 119.5 . .
C42 C41 C37 121.9(5) . .
C42 C41 H41 119.1 . .
C37 C41 H41 119.1 . .
C41 C42 C39 121.1(5) . 3_565
C41 C42 H42 119.5 . .
C39 C42 H42 119.5 3_565 .
C44 C43 C48 118.2(5) . .
C44 C43 N2 116.1(5) . .
C48 C43 N2 125.6(4) . .
C45 C44 C43 120.9(5) . .
C45 C44 H44 119.6 . .
C43 C44 H44 119.6 . .
C44 C45 C46 121.1(5) . .
C44 C45 H45 119.5 . .
C46 C45 H45 119.5 . .
C47 C46 C45 117.8(5) . .
C47 C46 C49 121.1(5) . .
C45 C46 C49 121.1(5) . .
C48 C47 C46 121.5(5) . .
C48 C47 H47 119.3 . .
C46 C47 H47 119.3 . .
C47 C48 C43 120.4(5) . .
C47 C48 H48 119.8 . .
C43 C48 H48 119.8 . .
C54 C49 C50 118.2(5) . .
C54 C49 C46 121.5(5) . .
C50 C49 C46 120.2(5) . .
C51 C50 C49 121.3(5) . .
C51 C50 H50 119.3 . .
C49 C50 H50 119.3 . .
C50 C51 C52 118.5(5) . .
C50 C51 C55 120.9(5) . .
C52 C51 C55 120.4(5) . .
C51 C52 C53 121.4(5) . .
C51 C52 H52 119.3 . .
C53 C52 H52 119.3 . .
C54 C53 C52 118.1(5) . .
C54 C53 C61 121.2(5) . .
C52 C53 C61 120.4(5) . .
C53 C54 C49 122.3(5) . .
C53 C54 H54 118.8 . .
C49 C54 H54 118.8 . .
C60 C55 C56 119.0(5) . .
C60 C55 C51 119.5(5) . .
C56 C55 C51 121.4(5) . .
C55 C56 C57 120.0(6) . .
C55 C56 H56 120.0 . .
C57 C56 H56 120.0 . .
C58 C57 C56 120.7(6) . .
C58 C57 H57 119.7 . .
C56 C57 H57 119.7 . .
C59 C58 C57 119.8(6) . .
C59 C58 H58 120.1 . .
C57 C58 H58 120.1 . .
C58 C59 C60 120.6(6) . .
C58 C59 H59 119.7 . .
C60 C59 H59 119.7 . .
C55 C60 C59 119.8(6) . .
C55 C60 H60 120.1 . .
C59 C60 H60 120.1 . .
C66 C61 C62 117.6(5) . .
C66 C61 C53 119.6(5) . .
C62 C61 C53 122.7(5) . .
C63 C62 C61 120.3(6) . .
C63 C62 H62 119.8 . .
C61 C62 H62 119.8 . .
C64 C63 C62 120.7(6) . .
C64 C63 H63 119.7 . .
C62 C63 H63 119.7 . .
C63 C64 C65 119.8(6) . .
C63 C64 H64 120.1 . .
C65 C64 H64 120.1 . .
C66 C65 C64 119.5(6) . .
C66 C65 H65 120.2 . .
C64 C65 H65 120.2 . .
C65 C66 C61 122.0(6) . .
C65 C66 H66 119.0 . .
C61 C66 H66 119.0 . .

loop_
_geom_bond_atom_site_label_1
_geom_bond_atom_site_label_2
_geom_bond_distance
_geom_bond_site_symmetry_2
N1 C1 1.275(6) .
N1 C10 1.421(7) .
N2 C34 1.274(6) .
N2 C43 1.416(7) .
C1 C2 1.472(7) .
C1 H1 0.9500 .
C2 C3 1.392(7) .
C2 C7 1.398(7) .
C3 C4 1.378(7) .
C3 H3 0.9500 .
C4 C5 1.424(7) .
C4 C8 1.450(7) .
C5 C5 1.403(10) 3_664
C5 C6 1.431(7) .
C6 C7 1.389(7) .
C6 C9 1.439(7) 3_664
C7 H7 0.9500 .
C8 C9 1.338(7) .
C8 H8 0.9500 .
C9 H9 0.9500 .
C10 C11 1.385(7) .
C10 C15 1.400(7) .
C11 C12 1.380(7) .
C11 H11 0.9500 .
C12 C13 1.408(7) .
C12 H12 0.9500 .
C13 C14 1.391(7) .
C13 C16 1.475(7) .
C14 C15 1.376(7) .
C14 H14 0.9500 .
C15 H15 0.9500 .
C16 C17 1.375(7) .
C16 C21 1.411(7) .
C17 C18 1.389(7) .
C17 H17 0.9500 .
C18 C19 1.411(7) .
C18 C22 1.468(7) .
C19 C20 1.386(7) .
C19 H19 0.9500 .
C20 C21 1.382(7) .
C20 C28 1.494(8) .
C21 H21 0.9500 .
C22 C27 1.402(7) .
C22 C23 1.407(8) .
C23 C24 1.364(8) .
C23 H23 0.9500 .
C24 C25 1.387(9) .
C24 H24 0.9500 .
C25 C26 1.398(8) .
C25 H25 0.9500 .
C26 C27 1.374(8) .
C26 H26 0.9500 .
C27 H27 0.9500 .
C28 C33 1.387(7) .
C28 C29 1.395(7) .
C29 C30 1.379(8) .
C29 H29 0.9500 .
C30 C31 1.371(8) .
C30 H30 0.9500 .
C31 C32 1.398(8) .
C31 H31 0.9500 .
C32 C33 1.383(8) .
C32 H32 0.9500 .
C33 H33 0.9500 .
C34 C35 1.461(7) .
C34 H34 0.9500 .
C35 C36 1.380(7) .
C35 C40 1.409(7) .
C36 C37 1.383(7) .
C36 H36 0.9500 .
C37 C38 1.430(7) .
C37 C41 1.435(7) .
C38 C38 1.419(10) 3_565
C38 C39 1.420(7) .
C39 C40 1.388(7) .
C39 C42 1.436(7) 3_565
C40 H40 0.9500 .
C41 C42 1.350(8) .
C41 H41 0.9500 .
C42 H42 0.9500 .
C43 C44 1.387(7) .
C43 C48 1.407(7) .
C44 C45 1.383(7) .
C44 H44 0.9500 .
C45 C46 1.398(7) .
C45 H45 0.9500 .
C46 C47 1.391(7) .
C46 C49 1.482(7) .
C47 C48 1.377(7) .
C47 H47 0.9500 .
C48 H48 0.9500 .
C49 C54 1.385(7) .
C49 C50 1.416(7) .
C50 C51 1.386(7) .
C50 H50 0.9500 .
C51 C52 1.398(7) .
C51 C55 1.484(7) .
C52 C53 1.410(7) .
C52 H52 0.9500 .
C53 C54 1.384(7) .
C53 C61 1.481(8) .
C54 H54 0.9500 .
C55 C60 1.390(7) .
C55 C56 1.393(8) .
C56 C57 1.395(8) .
C56 H56 0.9500 .
C57 C58 1.378(8) .
C57 H57 0.9500 .
C58 C59 1.361(8) .
C58 H58 0.9500 .
C59 C60 1.412(7) .
C59 H59 0.9500 .
C60 H60 0.9500 .
C61 C66 1.384(8) .
C61 C62 1.409(7) .
C62 C63 1.383(8) .
C62 H62 0.9500 .
C63 C64 1.372(8) .
C63 H63 0.9500 .
C64 C65 1.387(8) .
C64 H64 0.9500 .
C65 C66 1.376(7) .
C65 H65 0.9500 .
C66 H66 0.9500 .

loop_
_geom_torsion_atom_site_label_1
_geom_torsion_atom_site_label_2
_geom_torsion_atom_site_label_3
_geom_torsion_atom_site_label_4
_geom_torsion
_geom_torsion_site_symmetry_1
_geom_torsion_site_symmetry_4
C10 N1 C1 C2 177.2(5) . .
N1 C1 C2 C3 16.8(9) . .
N1 C1 C2 C7 -161.2(5) . .
C7 C2 C3 C4 1.4(8) . .
C1 C2 C3 C4 -176.6(5) . .
C2 C3 C4 C5 1.4(8) . .
C2 C3 C4 C8 -179.7(5) . .
C3 C4 C5 C5 178.9(6) . 3_664
C8 C4 C5 C5 0.0(9) . 3_664
C3 C4 C5 C6 -2.7(8) . .
C8 C4 C5 C6 178.4(5) . .
C5 C5 C6 C7 179.6(6) 3_664 .
C4 C5 C6 C7 1.1(8) . .
C5 C5 C6 C9 -2.7(9) 3_664 3_664
C4 C5 C6 C9 178.9(5) . 3_664
C5 C6 C7 C2 1.7(8) . .
C9 C6 C7 C2 -175.9(5) 3_664 .
C3 C2 C7 C6 -3.0(8) . .
C1 C2 C7 C6 175.1(5) . .
C3 C4 C8 C9 -178.5(5) . .
C5 C4 C8 C9 0.4(8) . .
C4 C8 C9 C6 0.8(9) . 3_664
C1 N1 C10 C11 51.0(8) . .
C1 N1 C10 C15 -131.2(5) . .
C15 C10 C11 C12 -0.2(8) . .
N1 C10 C11 C12 177.6(5) . .
C10 C11 C12 C13 -0.1(8) . .
C11 C12 C13 C14 1.4(8) . .
C11 C12 C13 C16 -179.6(5) . .
C12 C13 C14 C15 -2.6(8) . .
C16 C13 C14 C15 178.3(5) . .
C13 C14 C15 C10 2.4(8) . .
C11 C10 C15 C14 -1.0(8) . .
N1 C10 C15 C14 -178.9(5) . .
C14 C13 C16 C17 -140.9(5) . .
C12 C13 C16 C17 40.0(7) . .
C14 C13 C16 C21 38.0(7) . .
C12 C13 C16 C21 -141.0(5) . .
C21 C16 C17 C18 0.4(7) . .
C13 C16 C17 C18 179.4(4) . .
C16 C17 C18 C19 -0.5(7) . .
C16 C17 C18 C22 -177.5(4) . .
C17 C18 C19 C20 0.3(7) . .
C22 C18 C19 C20 177.4(4) . .
C18 C19 C20 C21 0.0(7) . .
C18 C19 C20 C28 178.6(4) . .
C19 C20 C21 C16 -0.1(7) . .
C28 C20 C21 C16 -178.6(4) . .
C17 C16 C21 C20 -0.1(7) . .
C13 C16 C21 C20 -179.1(5) . .
C17 C18 C22 C27 -144.7(5) . .
C19 C18 C22 C27 38.4(7) . .
C17 C18 C22 C23 36.9(7) . .
C19 C18 C22 C23 -140.1(5) . .
C27 C22 C23 C24 -0.7(7) . .
C18 C22 C23 C24 177.8(5) . .
C22 C23 C24 C25 0.1(8) . .
C23 C24 C25 C26 1.0(8) . .
C24 C25 C26 C27 -1.4(8) . .
C25 C26 C27 C22 0.7(8) . .
C23 C22 C27 C26 0.3(7) . .
C18 C22 C27 C26 -178.2(5) . .
C21 C20 C28 C33 54.2(7) . .
C19 C20 C28 C33 -124.3(6) . .
C21 C20 C28 C29 -128.2(6) . .
C19 C20 C28 C29 53.3(7) . .
C33 C28 C29 C30 -1.5(8) . .
C20 C28 C29 C30 -179.0(5) . .
C28 C29 C30 C31 0.7(9) . .
C29 C30 C31 C32 1.1(9) . .
C30 C31 C32 C33 -2.2(9) . .
C31 C32 C33 C28 1.5(9) . .
C29 C28 C33 C32 0.4(9) . .
C20 C28 C33 C32 178.0(5) . .
C43 N2 C34 C35 171.7(5) . .
N2 C34 C35 C36 -170.8(5) . .
N2 C34 C35 C40 5.3(9) . .
C40 C35 C36 C37 -2.5(8) . .
C34 C35 C36 C37 173.7(5) . .
C35 C36 C37 C38 1.8(8) . .
C35 C36 C37 C41 -177.3(5) . .
C36 C37 C38 C38 178.9(6) . 3_565
C41 C37 C38 C38 -1.9(9) . 3_565
C36 C37 C38 C39 0.6(7) . .
C41 C37 C38 C39 179.7(5) . .
C38 C38 C39 C40 179.5(6) 3_565 .
C37 C38 C39 C40 -2.2(8) . .
C38 C38 C39 C42 0.4(9) 3_565 3_565
C37 C38 C39 C42 178.7(5) . 3_565
C38 C39 C40 C35 1.5(8) . .
C42 C39 C40 C35 -179.5(5) 3_565 .
C36 C35 C40 C39 0.8(8) . .
C34 C35 C40 C39 -175.3(5) . .
C36 C37 C41 C42 -179.9(5) . .
C38 C37 C41 C42 1.0(8) . .
C37 C41 C42 C39 0.3(8) . 3_565
C34 N2 C43 C44 -153.7(5) . .
C34 N2 C43 C48 21.9(8) . .
C48 C43 C44 C45 -3.7(8) . .
N2 C43 C44 C45 172.3(5) . .
C43 C44 C45 C46 1.2(9) . .
C44 C45 C46 C47 2.3(8) . .
C44 C45 C46 C49 -179.4(5) . .
C45 C46 C47 C48 -3.3(8) . .
C49 C46 C47 C48 178.4(5) . .
C46 C47 C48 C43 0.8(9) . .
C44 C43 C48 C47 2.7(8) . .
N2 C43 C48 C47 -172.9(5) . .
C47 C46 C49 C54 46.4(8) . .
C45 C46 C49 C54 -131.9(6) . .
C47 C46 C49 C50 -134.8(5) . .
C45 C46 C49 C50 46.9(8) . .
C54 C49 C50 C51 -0.8(8) . .
C46 C49 C50 C51 -179.7(5) . .
C49 C50 C51 C52 0.5(8) . .
C49 C50 C51 C55 175.7(5) . .
C50 C51 C52 C53 0.3(8) . .
C55 C51 C52 C53 -174.9(5) . .
C51 C52 C53 C54 -0.7(8) . .
C51 C52 C53 C61 173.5(5) . .
C52 C53 C54 C49 0.4(8) . .
C61 C53 C54 C49 -173.8(5) . .
C50 C49 C54 C53 0.4(8) . .
C46 C49 C54 C53 179.2(5) . .
C50 C51 C55 C60 -138.9(5) . .
C52 C51 C55 C60 36.2(7) . .
C50 C51 C55 C56 38.1(8) . .
C52 C51 C55 C56 -146.8(5) . .
C60 C55 C56 C57 -1.8(8) . .
C51 C55 C56 C57 -178.8(5) . .
C55 C56 C57 C58 1.1(8) . .
C56 C57 C58 C59 -0.4(8) . .
C57 C58 C59 C60 0.4(8) . .
C56 C55 C60 C59 1.8(8) . .
C51 C55 C60 C59 178.8(5) . .
C58 C59 C60 C55 -1.1(8) . .
C54 C53 C61 C66 43.7(7) . .
C52 C53 C61 C66 -130.3(5) . .
C54 C53 C61 C62 -140.6(5) . .
C52 C53 C61 C62 45.4(7) . .
C66 C61 C62 C63 0.3(7) . .
C53 C61 C62 C63 -175.5(5) . .
C61 C62 C63 C64 1.3(8) . .
C62 C63 C64 C65 -1.0(8) . .
C63 C64 C65 C66 -0.9(8) . .
C64 C65 C66 C61 2.5(8) . .
C62 C61 C66 C65 -2.2(7) . .
C53 C61 C66 C65 173.7(5) . .
